data_4332651
loop_
_publ_author_name
'Liu, Shuxia'
'Li, Dehui'
'Xie, Linhua'
'Cheng, Haiyan'
'Zhao, Xinyu'
'Su, Zhongmin'

_publ_section_title
;
 Two-Dimensional Lanthanide Heteropolyvanadates of Manganese(IV) and
 Nickel(IV) Containing Two Types of Heteropoly Anions with 1:13 and 1:12
 Stoichiometry
;
_journal_issue 20
_journal_name_full 'Inorganic Chemistry'
_journal_page_first 8036
_journal_page_last 8040
_journal_paper_doi 10.1021/ic060623z
_journal_volume 45
_journal_year 2006
_chemical_formula_sum 'H107 La6 Ni2 O129 V25'
_chemical_formula_weight 4396.24
_chemical_name_systematic
; 
 ? 
;
_space_group_IT_number 2
_symmetry_cell_setting triclinic
_symmetry_space_group_name_Hall '-P 1'
_symmetry_space_group_name_H-M 'P -1'
_atom_sites_solution_hydrogens geom
_atom_sites_solution_primary direct
_atom_sites_solution_secondary difmap
_audit_creation_method SHELXL-97
_cell_angle_alpha 85.64(3)
_cell_angle_beta 78.45(3)
_cell_angle_gamma 89.59(3)
_cell_formula_units_Z 2
_cell_length_a 13.264(3)
_cell_length_b 15.846(3)
_cell_length_c 29.850(6)
_cell_measurement_temperature 293(2)
_cell_volume 6129(2)
_computing_cell_refinement 'Bruker XSCANS'
_computing_data_collection 'Bruker XSCANS'
_computing_data_reduction 'Bruker SHELXTL'
_computing_molecular_graphics 'Bruker SHELXTL'
_computing_publication_material 'Bruker SHELXTL'
_computing_structure_refinement 'SHELXL-97 (Sheldrick, 1997)'
_computing_structure_solution 'SHELXS-97 (Sheldrick, 1990)'
_diffrn_ambient_temperature 293(2)
_diffrn_measured_fraction_theta_full 0.980
_diffrn_measured_fraction_theta_max 0.980
_diffrn_measurement_device_type 'Bruker P4'
_diffrn_measurement_method '\w scans'
_diffrn_radiation_monochromator graphite
_diffrn_radiation_source 'fine-focus sealed tube'
_diffrn_radiation_type MoK\a
_diffrn_radiation_wavelength 0.71073
_diffrn_reflns_av_R_equivalents 0.0765
_diffrn_reflns_av_sigmaI/netI 0.1075
_diffrn_reflns_limit_h_max 15
_diffrn_reflns_limit_h_min -15
_diffrn_reflns_limit_k_max 18
_diffrn_reflns_limit_k_min -17
_diffrn_reflns_limit_l_max 35
_diffrn_reflns_limit_l_min -35
_diffrn_reflns_number 46460
_diffrn_reflns_theta_full 25.00
_diffrn_reflns_theta_max 25.00
_diffrn_reflns_theta_min 2.99
_exptl_absorpt_coefficient_mu 4.269
_exptl_absorpt_correction_type none
_exptl_crystal_colour orange
_exptl_crystal_density_diffrn 2.382
_exptl_crystal_density_method 'not measured'
_exptl_crystal_description wine
_exptl_crystal_F_000 4224
_exptl_crystal_size_max 0.24
_exptl_crystal_size_mid 0.16
_exptl_crystal_size_min 0.14
_refine_diff_density_max 1.063
_refine_diff_density_min -0.862
_refine_diff_density_rms 0.184
_refine_ls_extinction_method none
_refine_ls_goodness_of_fit_ref 0.974
_refine_ls_hydrogen_treatment undef
_refine_ls_matrix_type full
_refine_ls_number_parameters 1210
_refine_ls_number_reflns 21162
_refine_ls_number_restraints 0
_refine_ls_restrained_S_all 0.974
_refine_ls_R_factor_all 0.0835
_refine_ls_R_factor_gt 0.0531
_refine_ls_shift/su_max 0.001
_refine_ls_shift/su_mean 0.000
_refine_ls_structure_factor_coef Fsqd
_refine_ls_weighting_details 'calc w=1/[\s^2^(Fo^2^)+(0.0400P)^2^+0.0000P] where P=(Fo^2^+2Fc^2^)/3'
_refine_ls_weighting_scheme calc
_refine_ls_wR_factor_gt 0.1020
_refine_ls_wR_factor_ref 0.1097
_reflns_number_gt 14177
_reflns_number_total 21162
_reflns_threshold_expression >2sigma(I)
_cod_data_source_file ic060623zsup1.cif
_cod_data_source_block laniv
_cod_depositor_comments
;
The following automatic conversions were performed:

'_symmetry_cell_setting' value 'Triclinic' changed to 'triclinic'
according to /home/saulius/struct/CIF-dictionaries/cif_core.dic
dictionary named 'cif_core.dic' version 2.4.2 from 2011-04-26.

Automatic conversion script
Id: cif_fix_values 1891 2012-01-12 08:04:46Z andrius 
;
_cod_original_sg_symbol_H-M P-1
_cod_database_code 4332651

loop_
_symmetry_equiv_pos_as_xyz
'x, y, z'
'-x, -y, -z'

loop_
_atom_site_label
_atom_site_type_symbol
_atom_site_fract_x
_atom_site_fract_y
_atom_site_fract_z
_atom_site_U_iso_or_equiv
_atom_site_adp_type
_atom_site_occupancy
_atom_site_symmetry_multiplicity
_atom_site_calc_flag
_atom_site_refinement_flags
La1 La 0.15640(4) 0.85210(3) 0.140043(16) 0.01671(12) Uani 1 1 d .
La2 La 0.68721(4) 0.74284(3) 0.581757(16) 0.01669(12) Uani 1 1 d .
La3 La 0.85808(4) 1.08134(3) 0.382010(16) 0.01895(12) Uani 1 1 d .
La4 La 0.40493(4) 0.78477(3) 0.381813(16) 0.01944(13) Uani 1 1 d .
La5 La 0.32673(5) 1.21503(4) -0.042570(18) 0.02411(14) Uani 1 1 d .
La6 La -0.20270(5) 1.22141(4) 0.114824(17) 0.02986(15) Uani 1 1 d .
Ni1 Ni 0.0000 1.0000 0.0000 0.0116(3) Uani 1 2 d S
Ni2 Ni 0.5000 1.0000 0.5000 0.0118(3) Uani 1 2 d S
Ni3 Ni 0.25112(9) 0.48834(6) 0.24220(3) 0.0127(2) Uani 1 1 d .
O1 O 0.0553(4) 0.9484(3) 0.04823(16) 0.0124(12) Uani 1 1 d .
O2 O -0.0122(5) 1.2024(3) -0.02415(17) 0.0177(14) Uani 1 1 d .
O3 O 0.6572(5) 0.8666(4) 0.44742(18) 0.0168(13) Uani 1 1 d .
O4 O 0.1930(5) 0.5309(3) 0.19188(17) 0.0165(14) Uani 1 1 d .
O5 O 0.4084(5) 0.8105(4) 0.52827(17) 0.0178(14) Uani 1 1 d .
O6 O 0.3468(5) 0.6806(4) 0.32813(19) 0.0264(16) Uani 1 1 d .
O7 O 0.7201(5) 1.0148(3) 0.52925(17) 0.0155(13) Uani 1 1 d .
O8 O -0.1260(5) 0.9509(3) 0.10250(18) 0.0183(14) Uani 1 1 d .
O9 O 0.2386(5) 0.9451(4) -0.00720(18) 0.0191(14) Uani 1 1 d .
O10 O 0.2647(5) 0.6021(4) 0.25504(17) 0.0169(13) Uani 1 1 d .
O11 O 0.0980(5) 1.0980(4) 0.07228(18) 0.0191(14) Uani 1 1 d .
O12 O 0.5266(5) 1.0420(4) 0.39047(17) 0.0163(13) Uani 1 1 d .
O13 O 0.1941(5) 0.5569(3) 0.34154(17) 0.0180(14) Uani 1 1 d .
O14 O 0.0789(5) 0.6314(4) 0.24057(18) 0.0206(14) Uani 1 1 d .
O15 O 0.1217(5) 0.4828(4) 0.27882(17) 0.0191(14) Uani 1 1 d .
O16 O 0.4684(5) 0.9258(3) 0.45899(17) 0.0146(13) Uani 1 1 d .
O17 O 0.2354(5) 0.9719(4) 0.08306(18) 0.0215(14) Uani 1 1 d .
O18 O 0.4352(4) 1.0874(3) 0.47117(17) 0.0110(12) Uani 1 1 d .
O19 O 0.2911(5) 1.0959(4) 0.02037(19) 0.0223(15) Uani 1 1 d .
O20 O 0.2157(5) 0.7653(4) 0.20973(19) 0.0227(15) Uani 1 1 d .
O21 O 0.4215(5) 0.3417(4) 0.24156(18) 0.0194(14) Uani 1 1 d .
O22 O 0.6259(5) 1.0279(4) 0.46015(17) 0.0179(14) Uani 1 1 d .
O23 O 0.3796(5) 0.4927(3) 0.20401(17) 0.0163(13) Uani 1 1 d .
O24 O -0.0684(5) 1.0776(3) 0.03914(16) 0.0167(13) Uani 1 1 d .
O25 O -0.0244(5) 1.2367(4) 0.06437(18) 0.0243(15) Uani 1 1 d .
O26 O 0.4972(5) 0.3850(4) 0.15199(19) 0.0262(16) Uani 1 1 d .
O27 O 0.8259(5) 0.9634(4) 0.44714(18) 0.0201(14) Uani 1 1 d .
O28 O 0.3001(5) 0.8176(4) 0.45924(18) 0.0191(14) Uani 1 1 d .
O29 O 0.5656(5) 0.8778(4) 0.37253(18) 0.0232(15) Uani 1 1 d .
O30 O 0.3097(5) 0.4515(3) 0.29201(17) 0.0157(13) Uani 1 1 d .
O31 O 0.5157(5) 0.4154(4) 0.3009(2) 0.0270(16) Uani 1 1 d .
O32 O 0.5701(5) 0.4613(4) 0.21291(19) 0.0277(16) Uani 1 1 d .
O33 O 0.6698(5) 0.8983(4) 0.60250(17) 0.0186(14) Uani 1 1 d .
O34 O 0.2099(5) 0.8625(4) 0.54006(18) 0.0204(14) Uani 1 1 d .
O35 O 0.1643(5) 0.3312(4) 0.31470(17) 0.0186(14) Uani 1 1 d .
O36 O 0.0416(5) 0.4402(4) 0.36599(18) 0.0229(15) Uani 1 1 d .
O37 O 0.2386(5) 0.3729(4) 0.23112(17) 0.0183(14) Uani 1 1 d .
O38 O 0.1459(5) 0.6927(4) 0.1498(2) 0.0266(15) Uani 1 1 d .
O39 O 0.2225(5) 0.3993(4) 0.38484(18) 0.0266(16) Uani 1 1 d .
O40 O -0.0029(5) 0.5870(4) 0.33013(19) 0.0250(15) Uani 1 1 d .
O41 O -0.1136(4) 0.9264(3) 0.01593(17) 0.0128(12) Uani 1 1 d .
O42 O 0.5016(5) 0.7887(4) 0.60202(18) 0.0187(14) Uani 1 1 d .
O43 O 0.4490(5) 0.5675(4) 0.26783(18) 0.0195(14) Uani 1 1 d .
O44 O 0.3535(6) 0.2622(4) 0.1726(2) 0.0313(17) Uani 1 1 d .
O45 O 0.6010(5) 0.7396(4) 0.51388(17) 0.0188(14) Uani 1 1 d .
O46 O 0.5284(5) 0.6073(4) 0.1763(2) 0.0263(15) Uani 1 1 d .
O47 O 0.3075(5) 0.4180(4) 0.14072(17) 0.0219(15) Uani 1 1 d .
O48 O 0.0091(5) 1.1863(4) -0.11544(17) 0.0195(14) Uani 1 1 d .
O49 O -0.0853(5) 1.1023(4) 0.13209(17) 0.0219(15) Uani 1 1 d .
O50 O 0.3850(5) 0.5310(4) 0.36088(19) 0.0242(15) Uani 1 1 d .
O51 O -0.1873(5) 1.1890(4) -0.05699(18) 0.0203(14) Uani 1 1 d .
O52 O 0.1322(6) 0.7118(4) 0.3107(2) 0.0306(16) Uani 1 1 d .
O53 O 0.6368(5) 1.0577(4) 0.61477(17) 0.0201(14) Uani 1 1 d .
O54 O 0.5049(5) 0.7540(4) 0.44548(18) 0.0201(14) Uani 1 1 d .
O55 O 0.0395(5) 0.9776(4) 0.14165(18) 0.0222(15) Uani 1 1 d .
O56 O 0.4265(5) 0.7232(4) 0.22506(19) 0.0256(15) Uani 1 1 d .
O57 O 0.0785(6) 0.2524(4) 0.2516(2) 0.0330(18) Uani 1 1 d .
O58 O 0.1741(5) 1.2078(4) -0.08304(18) 0.0227(15) Uani 1 1 d .
O59 O 0.2662(5) 0.9206(4) -0.09762(19) 0.0256(15) Uani 1 1 d .
O60 O -0.2037(5) 1.2144(4) 0.02976(18) 0.0234(15) Uani 1 1 d .
O61 O 0.0478(5) 0.4070(4) 0.21524(19) 0.0270(16) Uani 1 1 d .
O62 O 0.1567(5) 1.2336(4) 0.0112(2) 0.0252(15) Uani 1 1 d .
O63 O -0.0709(5) 0.5131(4) 0.2665(2) 0.0283(16) Uani 1 1 d .
O64 O -0.0042(5) 0.5527(4) 0.1758(2) 0.0342(18) Uani 1 1 d .
O65 O 0.3320(5) 0.6413(4) 0.16737(18) 0.0189(14) Uani 1 1 d .
O66 O 0.7699(5) 0.8495(4) 0.51592(18) 0.0199(14) Uani 1 1 d .
O67 O 0.7205(5) 0.9780(4) 0.37327(18) 0.0211(14) Uani 1 1 d .
O68 O -0.0277(5) 0.3649(4) 0.30374(19) 0.0259(15) Uani 1 1 d .
O69 O 0.3155(5) 0.8489(4) 0.61381(17) 0.0200(14) Uani 1 1 d .
O70 O 0.3504(5) 0.2826(4) 0.33306(18) 0.0252(15) Uani 1 1 d .
O71 O 0.3092(5) 1.0724(4) -0.07449(19) 0.0256(15) Uani 1 1 d .
O72 O -0.1598(6) 0.4664(5) 0.3543(2) 0.0403(19) Uani 1 1 d .
O73 O 0.6491(6) 0.4968(4) 0.1204(2) 0.0367(18) Uani 1 1 d .
O74 O 0.4530(6) 0.5353(4) 0.11480(19) 0.0274(16) Uani 1 1 d .
O75 O 0.2628(6) 0.5637(4) 0.09885(19) 0.0338(18) Uani 1 1 d .
O76 O 0.2838(6) 0.2088(4) 0.2689(2) 0.0308(17) Uani 1 1 d .
O77 O 0.0107(7) 0.8370(6) 0.2121(2) 0.067(3) Uani 1 1 d .
O78 O 0.2329(7) 0.9514(5) 0.1877(3) 0.052(2) Uani 1 1 d .
O79 O 0.3474(5) 0.8086(5) 0.1194(2) 0.0366(18) Uani 1 1 d .
O80 O 0.2179(6) 0.8085(5) 0.3739(2) 0.043(2) Uani 1 1 d .
O81 O 0.4429(9) 0.8417(6) 0.2977(3) 0.079(3) Uani 1 1 d .
O82 O 0.3437(7) 0.6460(4) 0.4268(2) 0.044(2) Uani 1 1 d .
O83 O 0.5604(7) 0.6963(6) 0.3506(3) 0.071(3) Uani 1 1 d .
O84 O 0.5774(6) 0.6125(5) 0.5897(2) 0.045(2) Uani 1 1 d .
O85 O 0.8099(7) 0.6667(5) 0.5207(2) 0.047(2) Uani 1 1 d .
O86 O 0.8551(5) 0.7763(4) 0.6053(2) 0.0334(18) Uani 1 1 d .
O87 O 0.8284(7) 1.1119(6) 0.3008(2) 0.056(2) Uani 1 1 d .
O88 O 1.0293(6) 1.1164(5) 0.3235(2) 0.047(2) Uani 1 1 d .
O89 O 0.8889(6) 1.2424(4) 0.3753(2) 0.046(2) Uani 1 1 d .
O90 O 1.0106(5) 1.0843(4) 0.4235(2) 0.0310(16) Uani 1 1 d .
O91 O 0.9497(7) 0.9477(5) 0.3557(3) 0.054(2) Uani 1 1 d .
O92 O 0.3700(7) 1.2573(5) 0.0323(2) 0.049(2) Uani 1 1 d .
O93 O 0.4839(6) 1.3167(5) -0.0578(2) 0.044(2) Uani 1 1 d .
O94 O 0.2705(6) 1.3669(5) -0.0528(3) 0.051(2) Uani 1 1 d .
O95 O 0.3924(7) 1.2389(5) -0.1284(2) 0.055(2) Uani 1 1 d .
O96 O 0.4960(6) 1.1296(5) -0.0461(2) 0.045(2) Uani 1 1 d .
O97 O -0.2990(9) 1.3183(6) 0.1745(3) 0.077(3) Uani 1 1 d .
O98 O -0.2839(8) 1.1394(6) 0.1907(3) 0.076(3) Uani 1 1 d .
O99 O -0.0794(8) 1.2733(6) 0.1639(3) 0.068(3) Uani 1 1 d .
O100 O -0.3930(7) 1.2439(6) 0.1049(3) 0.065(3) Uani 1 1 d .
O101 O -0.1899(9) 1.3733(6) 0.0801(3) 0.083(4) Uani 1 1 d .
V1 V 0.33942(12) 0.58056(9) 0.31934(5) 0.0178(3) Uani 1 1 d .
V2 V 0.31366(12) 0.87850(9) 0.49989(4) 0.0147(3) Uani 1 1 d .
V3 V 0.46669(12) 0.44721(9) 0.25831(5) 0.0176(3) Uani 1 1 d .
V4 V 0.41428(13) 0.62777(9) 0.21373(5) 0.0191(3) Uani 1 1 d .
V5 V 0.61544(12) 0.98284(9) 0.58270(4) 0.0140(3) Uani 1 1 d .
V6 V -0.01719(12) 1.02963(9) 0.10375(4) 0.0153(3) Uani 1 1 d .
V7 V -0.14812(12) 1.15320(9) -0.01032(4) 0.0158(3) Uani 1 1 d .
V8 V 0.20056(12) 1.02464(9) 0.03913(5) 0.0166(3) Uani 1 1 d .
V9 V 0.53921(12) 0.80779(9) 0.48489(4) 0.0149(3) Uani 1 1 d .
V10 V 0.36690(13) 0.35804(9) 0.18315(5) 0.0206(4) Uani 1 1 d .
V11 V 0.11747(13) 0.61624(9) 0.29943(5) 0.0189(3) Uani 1 1 d .
V12 V 0.30318(13) 0.30106(9) 0.28640(5) 0.0183(3) Uani 1 1 d .
V13 V 0.16996(13) 0.43610(9) 0.34333(5) 0.0182(3) Uani 1 1 d .
V14 V 0.31464(13) 0.53188(10) 0.14014(5) 0.0218(4) Uani 1 1 d .
V15 V 0.43059(12) 0.86192(9) 0.58180(4) 0.0144(3) Uani 1 1 d .
V16 V 0.04229(13) 0.52139(10) 0.21897(5) 0.0237(4) Uani 1 1 d .
V17 V 0.19518(13) 0.67100(9) 0.19573(5) 0.0199(4) Uani 1 1 d .
V18 V 0.72576(12) 0.92905(9) 0.48587(4) 0.0141(3) Uani 1 1 d .
V19 V 0.04989(12) 1.17882(9) 0.02904(5) 0.0171(3) Uani 1 1 d .
V20 V 0.07006(12) 1.14925(9) -0.07522(4) 0.0157(3) Uani 1 1 d .
V21 V 0.53882(13) 0.49510(10) 0.15296(5) 0.0246(4) Uani 1 1 d .
V22 V 0.60878(12) 0.94451(9) 0.40348(4) 0.0148(3) Uani 1 1 d .
V23 V 0.09106(13) 0.34783(10) 0.26237(5) 0.0220(4) Uani 1 1 d .
V24 V 0.21783(12) 0.99756(9) -0.06536(5) 0.0176(3) Uani 1 1 d .
V25 V -0.04900(13) 0.47302(11) 0.32229(5) 0.0274(4) Uani 1 1 d .

loop_
_atom_site_aniso_label
_atom_site_aniso_U_11
_atom_site_aniso_U_22
_atom_site_aniso_U_33
_atom_site_aniso_U_23
_atom_site_aniso_U_13
_atom_site_aniso_U_12
La1 0.0189(3) 0.0144(3) 0.0170(2) 0.00402(19) -0.0061(2) 0.0025(2)
La2 0.0191(3) 0.0156(3) 0.0159(2) 0.00366(18) -0.0067(2) -0.0010(2)
La3 0.0162(3) 0.0221(3) 0.0171(2) 0.00359(19) -0.0018(2) -0.0025(2)
La4 0.0243(3) 0.0177(3) 0.0181(2) -0.00303(19) -0.0079(2) -0.0026(2)
La5 0.0200(3) 0.0235(3) 0.0281(3) 0.0112(2) -0.0078(2) -0.0073(2)
La6 0.0413(4) 0.0286(3) 0.0193(3) -0.0044(2) -0.0050(3) 0.0207(3)
Ni1 0.0123(9) 0.0120(8) 0.0104(7) 0.0013(5) -0.0030(6) 0.0019(6)
Ni2 0.0132(9) 0.0121(8) 0.0111(7) 0.0018(5) -0.0059(6) -0.0022(6)
Ni3 0.0170(7) 0.0098(6) 0.0117(5) 0.0015(4) -0.0045(5) 0.0002(5)
O1 0.017(4) 0.009(3) 0.010(3) 0.002(2) -0.002(2) 0.000(3)
O2 0.025(4) 0.012(3) 0.017(3) 0.003(2) -0.007(3) -0.001(3)
O3 0.011(3) 0.017(3) 0.021(3) 0.001(2) -0.002(3) -0.001(3)
O4 0.026(4) 0.012(3) 0.012(3) 0.005(2) -0.007(3) -0.003(3)
O5 0.016(4) 0.022(3) 0.016(3) 0.005(2) -0.005(3) -0.008(3)
O6 0.036(5) 0.023(4) 0.023(3) -0.003(3) -0.011(3) 0.001(3)
O7 0.017(4) 0.012(3) 0.016(3) 0.002(2) -0.002(3) -0.003(3)
O8 0.021(4) 0.012(3) 0.021(3) 0.003(2) -0.003(3) 0.003(3)
O9 0.013(4) 0.025(4) 0.019(3) 0.002(2) -0.003(3) 0.005(3)
O10 0.019(4) 0.016(3) 0.017(3) -0.001(2) -0.007(3) 0.005(3)
O11 0.021(4) 0.020(3) 0.017(3) 0.000(2) -0.008(3) 0.000(3)
O12 0.017(4) 0.018(3) 0.014(3) 0.004(2) -0.006(3) -0.002(3)
O13 0.024(4) 0.011(3) 0.018(3) 0.004(2) -0.006(3) -0.005(3)
O14 0.019(4) 0.020(3) 0.023(3) 0.005(2) -0.007(3) -0.006(3)
O15 0.018(4) 0.023(4) 0.015(3) -0.005(2) -0.002(3) 0.003(3)
O16 0.018(4) 0.015(3) 0.014(3) 0.000(2) -0.010(3) -0.003(3)
O17 0.023(4) 0.022(4) 0.017(3) 0.007(2) 0.000(3) -0.002(3)
O18 0.008(3) 0.008(3) 0.017(3) 0.000(2) -0.005(2) 0.004(2)
O19 0.023(4) 0.019(4) 0.025(3) 0.004(2) -0.009(3) -0.004(3)
O20 0.026(4) 0.016(3) 0.025(3) 0.000(2) -0.004(3) 0.003(3)
O21 0.020(4) 0.015(3) 0.024(3) -0.001(2) -0.004(3) 0.003(3)
O22 0.022(4) 0.016(3) 0.015(3) 0.005(2) -0.005(3) -0.002(3)
O23 0.018(4) 0.014(3) 0.017(3) 0.004(2) -0.004(3) -0.002(3)
O24 0.027(4) 0.012(3) 0.010(3) -0.001(2) -0.002(3) 0.010(3)
O25 0.041(5) 0.018(4) 0.014(3) -0.007(2) -0.006(3) 0.009(3)
O26 0.036(4) 0.023(4) 0.020(3) 0.001(2) -0.006(3) 0.010(3)
O27 0.022(4) 0.016(3) 0.021(3) 0.002(2) -0.005(3) 0.003(3)
O28 0.025(4) 0.012(3) 0.023(3) 0.002(2) -0.012(3) 0.000(3)
O29 0.033(4) 0.024(4) 0.016(3) -0.007(2) -0.008(3) -0.004(3)
O30 0.019(4) 0.013(3) 0.017(3) 0.000(2) -0.008(3) -0.001(3)
O31 0.030(4) 0.021(4) 0.032(3) 0.006(3) -0.016(3) 0.001(3)
O32 0.029(4) 0.025(4) 0.027(3) 0.004(3) -0.005(3) 0.005(3)
O33 0.020(4) 0.024(4) 0.013(3) 0.002(2) -0.006(3) -0.008(3)
O34 0.021(4) 0.016(3) 0.024(3) 0.004(2) -0.008(3) -0.004(3)
O35 0.026(4) 0.015(3) 0.015(3) 0.002(2) -0.007(3) -0.004(3)
O36 0.029(4) 0.021(4) 0.019(3) 0.003(2) -0.005(3) -0.001(3)
O37 0.027(4) 0.015(3) 0.013(3) 0.000(2) -0.003(3) 0.001(3)
O38 0.023(4) 0.022(4) 0.032(3) 0.008(3) -0.006(3) 0.008(3)
O39 0.041(5) 0.027(4) 0.012(3) 0.008(2) -0.008(3) -0.006(3)
O40 0.024(4) 0.026(4) 0.022(3) -0.004(3) 0.003(3) 0.009(3)
O41 0.008(3) 0.009(3) 0.021(3) 0.002(2) -0.003(2) 0.001(2)
O42 0.014(4) 0.018(3) 0.024(3) 0.007(2) -0.006(3) 0.001(3)
O43 0.025(4) 0.012(3) 0.022(3) 0.009(2) -0.008(3) -0.005(3)
O44 0.047(5) 0.021(4) 0.027(3) -0.009(3) -0.008(3) 0.002(3)
O45 0.024(4) 0.018(3) 0.014(3) 0.004(2) -0.005(3) -0.002(3)
O46 0.024(4) 0.026(4) 0.030(3) 0.006(3) -0.011(3) 0.000(3)
O47 0.032(4) 0.025(4) 0.006(3) 0.002(2) 0.000(3) -0.003(3)
O48 0.020(4) 0.024(4) 0.014(3) 0.006(2) -0.003(3) 0.001(3)
O49 0.030(4) 0.020(4) 0.015(3) -0.011(2) -0.002(3) 0.016(3)
O50 0.027(4) 0.026(4) 0.025(3) -0.003(3) -0.015(3) 0.003(3)
O51 0.023(4) 0.021(3) 0.018(3) 0.002(2) -0.006(3) -0.002(3)
O52 0.038(5) 0.016(4) 0.036(4) -0.005(3) -0.003(3) 0.007(3)
O53 0.027(4) 0.024(4) 0.013(3) -0.004(2) -0.012(3) -0.006(3)
O54 0.018(4) 0.018(3) 0.026(3) 0.000(2) -0.009(3) -0.004(3)
O55 0.033(4) 0.015(3) 0.018(3) 0.003(2) -0.004(3) 0.006(3)
O56 0.036(5) 0.015(3) 0.026(3) 0.000(2) -0.010(3) -0.003(3)
O57 0.055(5) 0.009(3) 0.040(4) 0.002(3) -0.023(4) -0.013(3)
O58 0.024(4) 0.022(4) 0.020(3) 0.008(2) -0.003(3) -0.009(3)
O59 0.026(4) 0.027(4) 0.024(3) -0.005(3) -0.004(3) 0.010(3)
O60 0.032(4) 0.019(4) 0.015(3) -0.001(2) 0.005(3) 0.011(3)
O61 0.027(4) 0.029(4) 0.026(3) 0.006(3) -0.011(3) -0.008(3)
O62 0.029(4) 0.016(4) 0.032(3) 0.006(3) -0.011(3) -0.009(3)
O63 0.018(4) 0.034(4) 0.032(3) 0.009(3) -0.008(3) -0.005(3)
O64 0.031(5) 0.040(4) 0.034(4) 0.013(3) -0.018(3) -0.011(4)
O65 0.018(4) 0.017(3) 0.019(3) 0.006(2) 0.000(3) 0.001(3)
O66 0.022(4) 0.013(3) 0.026(3) 0.004(2) -0.011(3) 0.000(3)
O67 0.016(4) 0.029(4) 0.017(3) 0.004(2) -0.003(3) -0.001(3)
O68 0.021(4) 0.024(4) 0.030(3) 0.008(3) -0.001(3) -0.009(3)
O69 0.029(4) 0.022(4) 0.010(3) 0.001(2) -0.005(3) -0.002(3)
O70 0.035(4) 0.023(4) 0.018(3) 0.005(2) -0.010(3) 0.001(3)
O71 0.020(4) 0.031(4) 0.025(3) 0.006(3) -0.006(3) 0.001(3)
O72 0.025(5) 0.048(5) 0.042(4) 0.001(3) 0.003(3) -0.005(4)
O73 0.026(4) 0.034(4) 0.041(4) 0.007(3) 0.011(3) 0.003(3)
O74 0.044(5) 0.016(4) 0.021(3) 0.002(2) -0.005(3) 0.006(3)
O75 0.044(5) 0.038(4) 0.020(3) 0.003(3) -0.008(3) 0.008(4)
O76 0.047(5) 0.018(4) 0.029(3) 0.001(3) -0.011(3) -0.004(3)
O77 0.040(6) 0.118(9) 0.034(4) 0.013(4) 0.008(4) 0.020(6)
O78 0.080(7) 0.032(5) 0.056(5) -0.009(4) -0.040(5) -0.002(4)
O79 0.016(4) 0.041(5) 0.048(4) 0.008(3) 0.001(3) 0.013(3)
O80 0.037(5) 0.052(5) 0.051(4) -0.025(4) -0.028(4) 0.014(4)
O81 0.141(11) 0.056(6) 0.039(5) 0.016(4) -0.021(6) -0.021(6)
O82 0.072(6) 0.027(4) 0.033(4) -0.008(3) -0.011(4) -0.005(4)
O83 0.048(6) 0.078(7) 0.096(7) -0.052(5) -0.021(5) 0.018(5)
O84 0.049(6) 0.035(5) 0.055(5) 0.016(3) -0.030(4) -0.016(4)
O85 0.069(6) 0.034(5) 0.035(4) -0.001(3) -0.004(4) 0.023(4)
O86 0.029(4) 0.032(4) 0.043(4) 0.015(3) -0.023(3) -0.014(3)
O87 0.054(6) 0.091(7) 0.023(4) 0.007(4) -0.013(4) -0.005(5)
O88 0.038(5) 0.053(5) 0.044(4) 0.016(4) 0.004(4) -0.016(4)
O89 0.055(6) 0.022(4) 0.051(4) 0.017(3) 0.005(4) -0.018(4)
O90 0.017(4) 0.038(4) 0.038(4) 0.004(3) -0.009(3) -0.005(3)
O91 0.046(6) 0.047(5) 0.064(5) -0.008(4) 0.001(4) 0.020(4)
O92 0.059(6) 0.054(5) 0.037(4) 0.000(3) -0.019(4) -0.024(5)
O93 0.039(5) 0.037(5) 0.055(5) 0.015(3) -0.015(4) -0.018(4)
O94 0.037(5) 0.034(5) 0.082(6) 0.019(4) -0.020(5) -0.007(4)
O95 0.066(7) 0.048(5) 0.046(4) 0.012(4) -0.008(4) -0.025(5)
O96 0.018(4) 0.053(5) 0.055(5) 0.023(4) 0.002(4) -0.006(4)
O97 0.120(10) 0.072(7) 0.048(5) -0.023(4) -0.030(6) 0.063(7)
O98 0.090(8) 0.079(7) 0.042(5) -0.002(4) 0.025(5) 0.032(6)
O99 0.086(8) 0.076(7) 0.054(5) -0.042(5) -0.034(5) 0.029(6)
O100 0.034(6) 0.083(7) 0.079(6) -0.015(5) -0.010(5) 0.035(5)
O101 0.145(11) 0.042(6) 0.061(5) -0.001(4) -0.021(6) 0.030(6)
V1 0.0238(10) 0.0124(8) 0.0188(7) -0.0005(6) -0.0081(7) -0.0033(7)
V2 0.0159(9) 0.0145(8) 0.0150(7) 0.0008(5) -0.0065(6) -0.0023(6)
V3 0.0182(9) 0.0150(8) 0.0198(7) 0.0018(6) -0.0052(7) 0.0020(7)
V4 0.0206(10) 0.0141(8) 0.0223(8) 0.0032(6) -0.0050(7) -0.0003(7)
V5 0.0160(9) 0.0148(8) 0.0127(7) 0.0015(5) -0.0070(6) -0.0030(6)
V6 0.0191(9) 0.0135(8) 0.0132(7) 0.0002(5) -0.0038(6) 0.0054(7)
V7 0.0173(9) 0.0132(8) 0.0163(7) 0.0023(5) -0.0033(6) 0.0049(6)
V8 0.0183(9) 0.0137(8) 0.0177(7) 0.0059(6) -0.0062(6) -0.0020(7)
V9 0.0170(9) 0.0128(8) 0.0155(7) 0.0015(5) -0.0055(6) -0.0003(6)
V10 0.0315(10) 0.0167(8) 0.0131(7) -0.0018(6) -0.0026(7) 0.0015(7)
V11 0.0205(10) 0.0152(8) 0.0202(7) 0.0005(6) -0.0031(7) 0.0019(7)
V12 0.0260(10) 0.0135(8) 0.0152(7) 0.0037(5) -0.0055(7) -0.0002(7)
V13 0.0237(10) 0.0158(8) 0.0148(7) 0.0033(6) -0.0050(7) 0.0000(7)
V14 0.0269(10) 0.0221(9) 0.0157(7) 0.0028(6) -0.0044(7) 0.0033(7)
V15 0.0157(9) 0.0150(8) 0.0126(7) 0.0033(5) -0.0047(6) -0.0015(6)
V16 0.0219(10) 0.0255(9) 0.0252(8) 0.0059(6) -0.0111(7) -0.0030(7)
V17 0.0218(10) 0.0163(9) 0.0208(7) 0.0068(6) -0.0051(7) 0.0020(7)
V18 0.0140(9) 0.0133(8) 0.0152(7) 0.0017(5) -0.0042(6) -0.0007(6)
V19 0.0225(10) 0.0135(8) 0.0164(7) 0.0011(5) -0.0072(7) -0.0011(7)
V20 0.0166(9) 0.0147(8) 0.0157(7) 0.0043(5) -0.0051(6) 0.0002(6)
V21 0.0222(10) 0.0246(9) 0.0229(8) 0.0039(6) 0.0030(7) 0.0045(7)
V22 0.0163(9) 0.0150(8) 0.0131(7) 0.0009(5) -0.0038(6) -0.0010(6)
V23 0.0268(10) 0.0156(9) 0.0252(8) 0.0020(6) -0.0100(7) -0.0056(7)
V24 0.0154(9) 0.0201(9) 0.0155(7) 0.0061(6) -0.0016(6) 0.0029(7)
V25 0.0193(10) 0.0306(10) 0.0292(8) 0.0055(7) 0.0001(7) -0.0044(8)

loop_
_atom_type_symbol
_atom_type_description
_atom_type_scat_dispersion_real
_atom_type_scat_dispersion_imag
_atom_type_scat_source
O O 0.0106 0.0060 'International Tables Vol C Tables 4.2.6.8 and 6.1.1.4'
H H 0.0000 0.0000 'International Tables Vol C Tables 4.2.6.8 and 6.1.1.4'
V V 0.3005 0.5294 'International Tables Vol C Tables 4.2.6.8 and 6.1.1.4'
Ni Ni 0.3393 1.1124 'International Tables Vol C Tables 4.2.6.8 and 6.1.1.4'
La La -0.2871 2.4523 'International Tables Vol C Tables 4.2.6.8 and 6.1.1.4'

loop_
_geom_angle_atom_site_label_1
_geom_angle_atom_site_label_2
_geom_angle_atom_site_label_3
_geom_angle
_geom_angle_site_symmetry_1
_geom_angle_site_symmetry_3
O55 La1 O38 139.6(2) . .
O55 La1 O17 68.3(2) . .
O38 La1 O17 141.2(2) . .
O55 La1 O48 69.6(2) . 2_575
O38 La1 O48 74.73(19) . 2_575
O17 La1 O48 105.08(18) . 2_575
O55 La1 O78 77.2(2) . .
O38 La1 O78 127.9(2) . .
O17 La1 O78 75.5(2) . .
O48 La1 O78 143.3(2) 2_575 .
O55 La1 O51 104.77(18) . 2_575
O38 La1 O51 77.34(19) . 2_575
O17 La1 O51 67.60(18) . 2_575
O48 La1 O51 67.38(19) 2_575 2_575
O78 La1 O51 138.6(2) . 2_575
O55 La1 O77 69.8(2) . .
O38 La1 O77 81.7(3) . .
O17 La1 O77 136.0(3) . .
O48 La1 O77 71.6(2) 2_575 .
O78 La1 O77 82.9(3) . .
O51 La1 O77 137.5(3) 2_575 .
O55 La1 O79 142.7(2) . .
O38 La1 O79 77.3(2) . .
O17 La1 O79 77.4(2) . .
O48 La1 O79 136.0(2) 2_575 .
O78 La1 O79 80.5(3) . .
O51 La1 O79 73.8(2) 2_575 .
O77 La1 O79 136.2(2) . .
O55 La1 O20 128.63(18) . .
O38 La1 O20 58.32(18) . .
O17 La1 O20 134.08(19) . .
O48 La1 O20 120.75(18) 2_575 .
O78 La1 O20 69.7(2) . .
O51 La1 O20 126.10(19) 2_575 .
O77 La1 O20 68.0(2) . .
O79 La1 O20 68.2(2) . .
O70 La2 O84 80.8(2) 2_666 .
O70 La2 O45 141.0(2) 2_666 .
O84 La2 O45 69.99(19) . .
O70 La2 O42 78.2(2) 2_666 .
O84 La2 O42 72.7(2) . .
O45 La2 O42 68.95(19) . .
O70 La2 O86 75.4(2) 2_666 .
O84 La2 O86 134.0(2) . .
O45 La2 O86 143.6(2) . .
O42 La2 O86 136.9(2) . .
O70 La2 O85 130.3(2) 2_666 .
O84 La2 O85 85.1(3) . .
O45 La2 O85 73.3(2) . .
O42 La2 O85 140.8(2) . .
O86 La2 O85 81.4(3) . .
O70 La2 O66 142.77(19) 2_666 .
O84 La2 O66 136.04(19) . .
O45 La2 O66 68.43(18) . .
O42 La2 O66 104.40(18) . .
O86 La2 O66 78.66(19) . .
O85 La2 O66 70.0(2) . .
O70 La2 O33 81.37(18) 2_666 .
O84 La2 O33 138.9(2) . .
O45 La2 O33 103.93(18) . .
O42 La2 O33 67.48(19) . .
O86 La2 O33 75.3(2) . .
O85 La2 O33 133.6(2) . .
O66 La2 O33 66.43(18) . .
O70 La2 O39 65.10(19) 2_666 2_666
O84 La2 O39 66.8(2) . 2_666
O45 La2 O39 121.44(18) . 2_666
O42 La2 O39 128.40(19) . 2_666
O86 La2 O39 67.5(2) . 2_666
O85 La2 O39 65.53(19) . 2_666
O66 La2 O39 126.9(2) . 2_666
O33 La2 O39 134.59(16) . 2_666
O67 La3 O91 73.4(2) . .
O67 La3 O69 67.89(19) . 2_676
O91 La3 O69 139.7(2) . 2_676
O67 La3 O87 74.1(2) . .
O91 La3 O87 87.8(3) . .
O69 La3 O87 71.6(2) 2_676 .
O67 La3 O34 103.78(19) . 2_676
O91 La3 O34 134.4(2) . 2_676
O69 La3 O34 67.77(17) 2_676 2_676
O87 La3 O34 136.4(2) . 2_676
O67 La3 O27 67.61(18) . .
O91 La3 O27 69.8(2) . .
O69 La3 O27 104.05(19) 2_676 .
O87 La3 O27 139.7(2) . .
O34 La3 O27 67.46(18) 2_676 .
O67 La3 O89 138.7(2) . .
O91 La3 O89 139.7(3) . .
O69 La3 O89 72.8(2) 2_676 .
O87 La3 O89 82.2(3) . .
O34 La3 O89 71.4(2) 2_676 .
O27 La3 O89 136.2(2) . .
O67 La3 O90 137.89(19) . .
O91 La3 O90 80.0(2) . .
O69 La3 O90 138.0(2) 2_676 .
O87 La3 O90 137.3(2) . .
O34 La3 O90 72.9(2) 2_676 .
O27 La3 O90 72.9(2) . .
O89 La3 O90 81.4(2) . .
O67 La3 O88 126.4(2) . .
O91 La3 O88 68.8(3) . .
O69 La3 O88 128.4(2) 2_676 .
O87 La3 O88 68.0(2) . .
O34 La3 O88 129.8(2) 2_676 .
O27 La3 O88 127.5(2) . .
O89 La3 O88 71.2(3) . .
O90 La3 O88 69.4(2) . .
O28 La4 O82 71.7(2) . .
O28 La4 O54 68.38(19) . .
O82 La4 O54 70.0(2) . .
O28 La4 O83 138.1(2) . .
O82 La4 O83 82.4(3) . .
O54 La4 O83 72.0(2) . .
O28 La4 O81 141.2(3) . .
O82 La4 O81 136.7(2) . .
O54 La4 O81 137.5(3) . .
O83 La4 O81 79.4(3) . .
O28 La4 O29 103.67(18) . .
O82 La4 O29 134.8(2) . .
O54 La4 O29 66.92(18) . .
O83 La4 O29 72.1(3) . .
O81 La4 O29 74.7(3) . .
O28 La4 O53 67.95(18) . 2_676
O82 La4 O53 138.2(2) . 2_676
O54 La4 O53 103.86(17) . 2_676
O83 La4 O53 136.7(3) . 2_676
O81 La4 O53 76.3(2) . 2_676
O29 La4 O53 67.2(2) . 2_676
O28 La4 O80 71.5(2) . .
O82 La4 O80 86.8(3) . .
O54 La4 O80 138.2(2) . .
O83 La4 O80 140.5(2) . .
O81 La4 O80 82.9(3) . .
O29 La4 O80 135.7(2) . .
O53 La4 O80 70.6(2) 2_676 .
O28 La4 O6 124.4(2) . .
O82 La4 O6 69.83(19) . .
O54 La4 O6 128.98(19) . .
O83 La4 O6 72.7(2) . .
O81 La4 O6 67.4(2) . .
O29 La4 O6 131.9(2) . .
O53 La4 O6 127.06(17) 2_676 .
O80 La4 O6 67.9(2) . .
O62 La5 O94 71.3(2) . .
O62 La5 O95 135.3(2) . .
O94 La5 O95 81.9(3) . .
O62 La5 O19 68.3(2) . .
O94 La5 O19 136.1(2) . .
O95 La5 O19 140.5(2) . .
O62 La5 O71 104.2(2) . .
O94 La5 O71 139.9(2) . .
O95 La5 O71 74.4(2) . .
O19 La5 O71 68.09(18) . .
O62 La5 O92 73.9(2) . .
O94 La5 O92 85.2(3) . .
O95 La5 O92 139.7(3) . .
O19 La5 O92 67.9(2) . .
O71 La5 O92 133.0(2) . .
O62 La5 O58 67.82(18) . .
O94 La5 O58 75.2(2) . .
O95 La5 O58 71.2(2) . .
O19 La5 O58 103.88(18) . .
O71 La5 O58 66.82(19) . .
O92 La5 O58 140.8(2) . .
O62 La5 O93 126.8(2) . .
O94 La5 O93 69.4(2) . .
O95 La5 O93 71.1(2) . .
O19 La5 O93 125.2(2) . .
O71 La5 O93 128.9(2) . .
O92 La5 O93 68.6(2) . .
O58 La5 O93 130.88(19) . .
O62 La5 O96 139.65(19) . .
O94 La5 O96 139.0(2) . .
O95 La5 O96 83.0(3) . .
O19 La5 O96 72.8(2) . .
O71 La5 O96 69.7(2) . .
O92 La5 O96 82.1(3) . .
O58 La5 O96 133.8(2) . .
O93 La5 O96 69.7(2) . .
O49 La6 O59 68.0(2) . 2_575
O49 La6 O25 67.84(19) . .
O59 La6 O25 103.9(2) 2_575 .
O49 La6 O101 139.1(3) . .
O59 La6 O101 138.3(3) 2_575 .
O25 La6 O101 74.3(3) . .
O49 La6 O60 103.93(18) . .
O59 La6 O60 67.87(19) 2_575 .
O25 La6 O60 67.01(19) . .
O101 La6 O60 73.7(2) . .
O49 La6 O98 70.5(3) . .
O59 La6 O98 71.3(3) 2_575 .
O25 La6 O98 136.3(3) . .
O101 La6 O98 138.3(3) . .
O60 La6 O98 137.4(3) . .
O49 La6 O97 124.7(2) . .
O59 La6 O97 125.8(3) 2_575 .
O25 La6 O97 130.2(3) . .
O101 La6 O97 70.9(3) . .
O60 La6 O97 131.3(2) . .
O98 La6 O97 67.4(3) . .
O49 La6 O99 70.4(2) . .
O59 La6 O99 136.1(2) 2_575 .
O25 La6 O99 72.1(2) . .
O101 La6 O99 84.0(3) . .
O60 La6 O99 137.3(3) . .
O98 La6 O99 82.3(3) . .
O97 La6 O99 69.9(3) . .
O49 La6 O100 139.3(3) . .
O59 La6 O100 73.7(3) 2_575 .
O25 La6 O100 137.0(2) . .
O101 La6 O100 80.3(4) . .
O60 La6 O100 72.9(2) . .
O98 La6 O100 84.7(3) . .
O97 La6 O100 69.2(3) . .
O99 La6 O100 138.9(3) . .
O24 Ni1 O24 180.0(2) . 2_575
O24 Ni1 O41 89.7(3) . 2_575
O24 Ni1 O41 90.3(3) 2_575 2_575
O24 Ni1 O41 90.3(3) . .
O24 Ni1 O41 89.7(3) 2_575 .
O41 Ni1 O41 180.000(1) 2_575 .
O24 Ni1 O1 89.9(2) . 2_575
O24 Ni1 O1 90.1(2) 2_575 2_575
O41 Ni1 O1 89.8(2) 2_575 2_575
O41 Ni1 O1 90.2(2) . 2_575
O24 Ni1 O1 90.1(2) . .
O24 Ni1 O1 89.9(2) 2_575 .
O41 Ni1 O1 90.2(2) 2_575 .
O41 Ni1 O1 89.8(2) . .
O1 Ni1 O1 180.0(3) 2_575 .
O16 Ni2 O16 180.0(2) 2_676 .
O16 Ni2 O18 90.3(2) 2_676 .
O16 Ni2 O18 89.7(2) . .
O16 Ni2 O18 89.7(2) 2_676 2_676
O16 Ni2 O18 90.3(2) . 2_676
O18 Ni2 O18 180.0(3) . 2_676
O16 Ni2 O22 89.6(2) 2_676 .
O16 Ni2 O22 90.4(2) . .
O18 Ni2 O22 90.4(2) . .
O18 Ni2 O22 89.6(2) 2_676 .
O16 Ni2 O22 90.4(2) 2_676 2_676
O16 Ni2 O22 89.6(2) . 2_676
O18 Ni2 O22 89.6(2) . 2_676
O18 Ni2 O22 90.4(2) 2_676 2_676
O22 Ni2 O22 180.000(2) . 2_676
O15 Ni3 O23 178.3(2) . .
O15 Ni3 O30 90.8(2) . .
O23 Ni3 O30 90.5(2) . .
O15 Ni3 O10 90.2(3) . .
O23 Ni3 O10 90.8(3) . .
O30 Ni3 O10 90.5(2) . .
O15 Ni3 O37 89.5(3) . .
O23 Ni3 O37 89.5(3) . .
O30 Ni3 O37 87.7(2) . .
O10 Ni3 O37 178.2(2) . .
O15 Ni3 O4 89.5(2) . .
O23 Ni3 O4 89.2(2) . .
O30 Ni3 O4 177.4(2) . .
O10 Ni3 O4 86.9(2) . .
O37 Ni3 O4 94.9(2) . .
Ni1 O1 V6 98.8(2) . .
Ni1 O1 V8 99.5(2) . .
V6 O1 V8 89.10(19) . .
Ni1 O1 V7 99.0(2) . 2_575
V6 O1 V7 162.2(2) . 2_575
V8 O1 V7 88.3(2) . 2_575
Ni1 O1 V20 98.5(2) . 2_575
V6 O1 V20 88.7(2) . 2_575
V8 O1 V20 162.0(2) . 2_575
V7 O1 V20 88.34(19) 2_575 2_575
V7 O2 V20 109.3(3) . .
V7 O2 V19 107.9(3) . .
V20 O2 V19 108.2(3) . .
V18 O3 V9 109.3(3) . .
V18 O3 V22 109.4(3) . .
V9 O3 V22 108.0(3) . .
Ni3 O4 V14 101.6(3) . .
Ni3 O4 V16 101.4(2) . .
V14 O4 V16 153.5(3) . .
Ni3 O4 V17 103.9(2) . .
V14 O4 V17 93.9(2) . .
V16 O4 V17 93.1(2) . .
V15 O5 V2 109.3(3) . .
V15 O5 V9 108.5(3) . .
V2 O5 V9 108.4(2) . .
V1 O6 La4 143.4(3) . .
V5 O7 V2 110.4(3) . 2_676
V5 O7 V18 108.7(3) . .
V2 O7 V18 108.2(2) 2_676 .
V20 O8 V6 110.0(3) 2_575 .
V20 O8 V24 108.2(3) 2_575 2_575
V6 O8 V24 109.0(3) . 2_575
V8 O9 V24 108.7(3) . .
V8 O9 V7 107.6(3) . 2_575
V24 O9 V7 109.4(3) . 2_575
Ni3 O10 V4 98.5(3) . .
Ni3 O10 V11 98.8(3) . .
V4 O10 V11 162.6(3) . .
Ni3 O10 V1 99.3(2) . .
V4 O10 V1 89.2(2) . .
V11 O10 V1 89.4(2) . .
Ni3 O10 V17 100.0(2) . .
V4 O10 V17 88.0(2) . .
V11 O10 V17 87.6(2) . .
V1 O10 V17 160.7(3) . .
V6 O11 V19 108.1(3) . .
V6 O11 V8 108.5(3) . .
V19 O11 V8 109.6(3) . .
V5 O12 V15 108.6(3) 2_676 2_676
V5 O12 V22 108.6(3) 2_676 .
V15 O12 V22 109.2(3) 2_676 .
V13 O13 V1 109.2(3) . .
V13 O13 V11 109.7(3) . .
V1 O13 V11 108.4(3) . .
V17 O14 V11 109.1(3) . .
V17 O14 V16 104.0(3) . .
V11 O14 V16 111.8(3) . .
Ni3 O15 V13 96.8(3) . .
Ni3 O15 V11 97.1(3) . .
V13 O15 V11 90.9(2) . .
Ni3 O15 V23 93.8(2) . .
V13 O15 V23 91.5(2) . .
V11 O15 V23 168.5(3) . .
Ni3 O15 V16 93.3(2) . .
V13 O15 V16 169.3(3) . .
V11 O15 V16 91.5(2) . .
V23 O15 V16 84.21(19) . .
Ni3 O15 V25 176.6(3) . .
V13 O15 V25 85.94(19) . .
V11 O15 V25 84.9(2) . .
V23 O15 V25 84.1(2) . .
V16 O15 V25 83.9(2) . .
Ni2 O16 V22 99.5(2) . .
Ni2 O16 V9 99.2(2) . .
V22 O16 V9 88.6(2) . .
Ni2 O16 V5 98.8(2) . 2_676
V22 O16 V5 88.51(19) . 2_676
V9 O16 V5 162.1(3) . 2_676
Ni2 O16 V2 98.5(2) . .
V22 O16 V2 162.0(3) . .
V9 O16 V2 88.5(2) . .
V5 O16 V2 88.8(2) 2_676 .
V8 O17 La1 134.4(3) . .
Ni2 O18 V5 99.9(2) . 2_676
Ni2 O18 V15 99.7(2) . 2_676
V5 O18 V15 88.73(19) 2_676 2_676
Ni2 O18 V9 98.4(2) . 2_676
V5 O18 V9 161.7(3) 2_676 2_676
V15 O18 V9 88.6(2) 2_676 2_676
Ni2 O18 V18 98.8(2) . 2_676
V5 O18 V18 88.6(2) 2_676 2_676
V15 O18 V18 161.5(3) 2_676 2_676
V9 O18 V18 88.2(2) 2_676 2_676
V8 O19 La5 136.7(3) . .
V17 O20 La1 97.9(2) . .
V3 O21 V12 109.3(3) . .
V3 O21 V10 110.9(3) . .
V12 O21 V10 103.4(3) . .
Ni2 O22 V2 99.8(2) . 2_676
Ni2 O22 V18 99.6(2) . .
V2 O22 V18 89.5(2) 2_676 .
Ni2 O22 V22 97.9(2) . .
V2 O22 V22 162.3(3) 2_676 .
V18 O22 V22 88.8(2) . .
Ni2 O22 V15 97.9(3) . 2_676
V2 O22 V15 88.5(2) 2_676 2_676
V18 O22 V15 162.5(3) . 2_676
V22 O22 V15 87.82(18) . 2_676
Ni3 O23 V3 95.9(2) . .
Ni3 O23 V4 96.0(3) . .
V3 O23 V4 90.7(2) . .
Ni3 O23 V10 93.5(2) . .
V3 O23 V10 91.3(2) . .
V4 O23 V10 170.0(3) . .
Ni3 O23 V14 93.2(2) . .
V3 O23 V14 170.3(3) . .
V4 O23 V14 91.7(2) . .
V10 O23 V14 84.82(18) . .
Ni3 O23 V21 177.2(3) . .
V3 O23 V21 86.2(2) . .
V4 O23 V21 85.9(2) . .
V10 O23 V21 84.5(2) . .
V14 O23 V21 84.67(18) . .
Ni1 O24 V19 100.3(3) . .
Ni1 O24 V6 98.7(2) . .
V19 O24 V6 89.1(2) . .
Ni1 O24 V7 99.3(2) . .
V19 O24 V7 88.8(2) . .
V6 O24 V7 161.9(3) . .
Ni1 O24 V24 98.1(2) . 2_575
V19 O24 V24 161.6(3) . 2_575
V6 O24 V24 87.83(19) . 2_575
V7 O24 V24 88.5(2) . 2_575
V19 O25 La6 136.0(3) . .
V10 O26 V21 116.1(3) . .
V18 O27 La3 135.2(3) . .
V2 O28 La4 136.2(3) . .
V22 O29 La4 135.7(3) . .
Ni3 O30 V3 99.5(2) . .
Ni3 O30 V13 98.3(3) . .
V3 O30 V13 162.0(3) . .
Ni3 O30 V1 100.3(2) . .
V3 O30 V1 90.1(2) . .
V13 O30 V1 89.6(2) . .
Ni3 O30 V12 99.6(2) . .
V3 O30 V12 87.2(2) . .
V13 O30 V12 86.9(2) . .
V1 O30 V12 160.1(2) . .
V3 O32 V21 116.7(4) . .
V5 O33 La2 134.5(3) . .
V2 O34 La3 135.4(3) . 2_676
V13 O35 V12 108.5(3) . .
V13 O35 V23 110.5(3) . .
V12 O35 V23 104.4(3) . .
V13 O36 V25 116.2(3) . .
Ni3 O37 V10 101.1(3) . .
Ni3 O37 V23 101.2(3) . .
V10 O37 V23 154.2(3) . .
Ni3 O37 V12 104.6(2) . .
V10 O37 V12 93.1(2) . .
V23 O37 V12 93.7(2) . .
V17 O38 La1 102.4(3) . .
V13 O39 La2 143.1(3) . 2_666
V11 O40 V25 115.8(3) . .
Ni1 O41 V24 99.8(2) . 2_575
Ni1 O41 V20 99.6(2) . 2_575
V24 O41 V20 88.93(19) 2_575 2_575
Ni1 O41 V19 98.0(2) . 2_575
V24 O41 V19 162.2(3) 2_575 2_575
V20 O41 V19 88.43(19) 2_575 2_575
Ni1 O41 V8 98.3(2) . 2_575
V24 O41 V8 88.4(2) 2_575 2_575
V20 O41 V8 162.1(3) 2_575 2_575
V19 O41 V8 88.70(18) 2_575 2_575
V15 O42 La2 135.7(3) . .
V1 O43 V4 109.0(3) . .
V1 O43 V3 109.1(3) . .
V4 O43 V3 109.9(3) . .
V9 O45 La2 136.0(3) . .
V4 O46 V21 115.7(3) . .
V14 O47 V10 116.2(3) . .
V20 O48 La1 135.1(3) . 2_575
V6 O49 La6 137.0(3) . .
V7 O51 La1 135.1(3) . 2_575
V5 O53 La4 135.5(3) . 2_676
V9 O54 La4 135.9(3) . .
V6 O55 La1 134.7(3) . .
V20 O58 La5 134.8(3) . .
V24 O59 La6 135.8(4) . 2_575
V7 O60 La6 134.6(3) . .
V23 O61 V16 114.9(3) . .
V19 O62 La5 136.7(3) . .
V25 O63 V16 116.9(3) . .
V17 O65 V4 108.8(3) . .
V17 O65 V14 104.3(3) . .
V4 O65 V14 111.7(3) . .
V18 O66 La2 134.4(3) . .
V22 O67 La3 136.5(3) . .
V23 O68 V25 116.4(3) . .
V15 O69 La3 136.3(3) . 2_676
V12 O70 La2 146.7(4) . 2_666
V24 O71 La5 134.5(3) . .
V14 O74 V21 115.7(3) . .
O6 V1 O50 104.4(3) . .
O6 V1 O43 103.2(3) . .
O50 V1 O43 101.6(3) . .
O6 V1 O13 101.8(3) . .
O50 V1 O13 99.3(3) . .
O43 V1 O13 142.0(2) . .
O6 V1 O30 165.7(2) . .
O50 V1 O30 89.9(2) . .
O43 V1 O30 74.1(2) . .
O13 V1 O30 74.5(2) . .
O6 V1 O10 95.8(2) . .
O50 V1 O10 159.7(3) . .
O43 V1 O10 74.7(2) . .
O13 V1 O10 74.7(2) . .
O30 V1 O10 69.87(19) . .
O34 V2 O28 105.6(3) . .
O34 V2 O5 98.7(3) . .
O28 V2 O5 99.5(3) . .
O34 V2 O7 100.3(3) . 2_676
O28 V2 O7 98.1(2) . 2_676
O5 V2 O7 149.6(2) . 2_676
O34 V2 O22 91.4(3) . 2_676
O28 V2 O22 163.0(3) . 2_676
O5 V2 O22 78.4(2) . 2_676
O7 V2 O22 77.6(2) 2_676 2_676
O34 V2 O16 163.5(2) . .
O28 V2 O16 90.9(3) . .
O5 V2 O16 77.9(2) . .
O7 V2 O16 77.1(2) 2_676 .
O22 V2 O16 72.1(2) 2_676 .
O31 V3 O32 104.8(3) . .
O31 V3 O21 100.4(3) . .
O32 V3 O21 96.0(3) . .
O31 V3 O43 101.0(3) . .
O32 V3 O43 95.3(3) . .
O21 V3 O43 152.3(3) . .
O31 V3 O30 99.1(3) . .
O32 V3 O30 156.1(2) . .
O21 V3 O30 81.3(2) . .
O43 V3 O30 78.1(2) . .
O31 V3 O23 173.2(3) . .
O32 V3 O23 81.9(3) . .
O21 V3 O23 79.3(2) . .
O43 V3 O23 77.4(2) . .
O30 V3 O23 74.2(2) . .
O56 V4 O46 104.2(3) . .
O56 V4 O65 101.4(3) . .
O46 V4 O65 95.7(3) . .
O56 V4 O43 100.7(3) . .
O46 V4 O43 96.4(3) . .
O65 V4 O43 151.3(3) . .
O56 V4 O10 98.5(3) . .
O46 V4 O10 157.2(3) . .
O65 V4 O10 80.0(2) . .
O43 V4 O10 78.8(2) . .
O56 V4 O23 173.2(3) . .
O46 V4 O23 82.5(3) . .
O65 V4 O23 78.4(2) . .
O43 V4 O23 77.5(2) . .
O10 V4 O23 74.7(2) . .
O53 V5 O33 104.8(3) . .
O53 V5 O12 99.5(3) . 2_676
O33 V5 O12 100.0(3) . 2_676
O53 V5 O7 98.2(3) . .
O33 V5 O7 99.3(3) . .
O12 V5 O7 149.4(2) 2_676 .
O53 V5 O18 163.0(2) . 2_676
O33 V5 O18 92.2(2) . 2_676
O12 V5 O18 77.7(2) 2_676 2_676
O7 V5 O18 78.0(2) . 2_676
O53 V5 O16 91.3(2) . 2_676
O33 V5 O16 163.9(2) . 2_676
O12 V5 O16 77.7(2) 2_676 2_676
O7 V5 O16 77.2(2) . 2_676
O18 V5 O16 71.67(19) 2_676 2_676
O49 V6 O55 104.9(3) . .
O49 V6 O11 99.3(3) . .
O55 V6 O11 98.2(3) . .
O49 V6 O8 99.0(3) . .
O55 V6 O8 99.7(3) . .
O11 V6 O8 150.2(2) . .
O49 V6 O1 162.9(2) . .
O55 V6 O1 92.2(2) . .
O11 V6 O1 78.0(2) . .
O8 V6 O1 77.7(2) . .
O49 V6 O24 90.6(2) . .
O55 V6 O24 164.5(3) . .
O11 V6 O24 77.6(2) . .
O8 V6 O24 78.7(2) . .
O1 V6 O24 72.36(19) . .
O51 V7 O60 105.2(3) . .
O51 V7 O2 98.6(3) . .
O60 V7 O2 99.5(3) . .
O51 V7 O9 99.4(3) . 2_575
O60 V7 O9 98.4(3) . 2_575
O2 V7 O9 150.3(3) . 2_575
O51 V7 O24 162.9(3) . .
O60 V7 O24 91.9(2) . .
O2 V7 O24 77.7(2) . .
O9 V7 O24 78.1(2) 2_575 .
O51 V7 O1 91.1(3) . 2_575
O60 V7 O1 163.7(2) . 2_575
O2 V7 O1 78.2(2) . 2_575
O9 V7 O1 78.0(2) 2_575 2_575
O24 V7 O1 71.81(18) . 2_575
O19 V8 O17 105.4(3) . .
O19 V8 O9 99.2(3) . .
O17 V8 O9 100.3(3) . .
O19 V8 O11 98.1(3) . .
O17 V8 O11 99.0(3) . .
O9 V8 O11 149.6(2) . .
O19 V8 O1 162.4(2) . .
O17 V8 O1 92.1(3) . .
O9 V8 O1 78.7(2) . .
O11 V8 O1 77.3(2) . .
O19 V8 O41 90.5(2) . 2_575
O17 V8 O41 164.1(3) . 2_575
O9 V8 O41 77.5(2) . 2_575
O11 V8 O41 77.5(2) . 2_575
O1 V8 O41 72.00(19) . 2_575
O54 V9 O45 105.0(3) . .
O54 V9 O3 98.7(3) . .
O45 V9 O3 98.2(3) . .
O54 V9 O5 100.1(3) . .
O45 V9 O5 99.5(3) . .
O3 V9 O5 149.8(3) . .
O54 V9 O16 91.3(2) . .
O45 V9 O16 163.6(2) . .
O3 V9 O16 77.9(2) . .
O5 V9 O16 78.2(2) . .
O54 V9 O18 163.4(2) . 2_676
O45 V9 O18 91.5(2) . 2_676
O3 V9 O18 77.9(2) . 2_676
O5 V9 O18 77.4(2) . 2_676
O16 V9 O18 72.11(18) . 2_676
O44 V10 O47 103.5(3) . .
O44 V10 O26 103.1(3) . .
O47 V10 O26 92.9(3) . .
O44 V10 O21 100.7(3) . .
O47 V10 O21 154.6(3) . .
O26 V10 O21 89.0(3) . .
O44 V10 O37 100.8(3) . .
O47 V10 O37 89.6(3) . .
O26 V10 O37 154.6(3) . .
O21 V10 O37 78.3(2) . .
O44 V10 O23 175.6(3) . .
O47 V10 O23 79.0(2) . .
O26 V10 O23 80.3(3) . .
O21 V10 O23 76.4(2) . .
O37 V10 O23 75.4(2) . .
O52 V11 O40 104.8(3) . .
O52 V11 O14 101.8(3) . .
O40 V11 O14 96.2(3) . .
O52 V11 O13 100.3(3) . .
O40 V11 O13 96.0(3) . .
O14 V11 O13 151.0(3) . .
O52 V11 O10 97.7(3) . .
O40 V11 O10 157.5(3) . .
O14 V11 O10 79.8(2) . .
O13 V11 O10 78.9(2) . .
O52 V11 O15 171.5(3) . .
O40 V11 O15 83.6(3) . .
O14 V11 O15 78.4(2) . .
O13 V11 O15 77.0(2) . .
O10 V11 O15 73.9(2) . .
O76 V12 O70 106.2(3) . .
O76 V12 O21 101.7(3) . .
O70 V12 O21 102.8(3) . .
O76 V12 O35 101.2(3) . .
O70 V12 O35 98.8(3) . .
O21 V12 O35 142.5(2) . .
O76 V12 O37 94.1(3) . .
O70 V12 O37 159.5(3) . .
O21 V12 O37 74.9(2) . .
O35 V12 O37 74.1(2) . .
O76 V12 O30 162.2(2) . .
O70 V12 O30 91.5(3) . .
O21 V12 O30 74.1(2) . .
O35 V12 O30 75.0(2) . .
O37 V12 O30 68.13(19) . .
O39 V13 O36 105.4(3) . .
O39 V13 O35 97.5(3) . .
O36 V13 O35 96.0(3) . .
O39 V13 O13 102.9(3) . .
O36 V13 O13 95.6(3) . .
O35 V13 O13 152.9(2) . .
O39 V13 O30 96.9(3) . .
O36 V13 O30 157.6(2) . .
O35 V13 O30 81.4(2) . .
O13 V13 O30 78.6(2) . .
O39 V13 O15 170.8(3) . .
O36 V13 O15 83.6(2) . .
O35 V13 O15 79.2(2) . .
O13 V13 O15 77.8(2) . .
O30 V13 O15 74.1(2) . .
O75 V14 O47 103.5(3) . .
O75 V14 O74 103.6(3) . .
O47 V14 O74 93.2(3) . .
O75 V14 O4 100.2(3) . .
O47 V14 O4 90.3(3) . .
O74 V14 O4 154.4(2) . .
O75 V14 O65 100.8(3) . .
O47 V14 O65 154.4(2) . .
O74 V14 O65 88.6(3) . .
O4 V14 O65 77.7(2) . .
O75 V14 O23 175.0(3) . .
O47 V14 O23 79.3(2) . .
O74 V14 O23 80.3(2) . .
O4 V14 O23 75.5(2) . .
O65 V14 O23 75.8(2) . .
O69 V15 O42 105.3(3) . .
O69 V15 O5 99.2(3) . .
O42 V15 O5 99.7(3) . .
O69 V15 O12 98.3(3) . 2_676
O42 V15 O12 99.2(3) . 2_676
O5 V15 O12 149.8(2) . 2_676
O69 V15 O18 162.8(2) . 2_676
O42 V15 O18 91.9(3) . 2_676
O5 V15 O18 78.5(2) . 2_676
O12 V15 O18 77.6(2) 2_676 2_676
O69 V15 O22 90.7(3) . 2_676
O42 V15 O22 164.0(3) . 2_676
O5 V15 O22 77.1(2) . 2_676
O12 V15 O22 78.3(2) 2_676 2_676
O18 V15 O22 72.1(2) 2_676 2_676
O64 V16 O61 102.5(3) . .
O64 V16 O63 103.7(3) . .
O61 V16 O63 92.6(3) . .
O64 V16 O14 101.4(3) . .
O61 V16 O14 155.0(3) . .
O63 V16 O14 89.0(3) . .
O64 V16 O4 100.4(3) . .
O61 V16 O4 90.2(3) . .
O63 V16 O4 154.5(2) . .
O14 V16 O4 78.2(2) . .
O64 V16 O15 175.2(3) . .
O61 V16 O15 79.9(2) . .
O63 V16 O15 80.2(2) . .
O14 V16 O15 75.8(2) . .
O4 V16 O15 75.3(2) . .
O20 V17 O38 101.2(3) . .
O20 V17 O14 103.9(3) . .
O38 V17 O14 102.8(3) . .
O20 V17 O65 100.2(3) . .
O38 V17 O65 99.8(3) . .
O14 V17 O65 142.7(3) . .
O20 V17 O4 163.5(2) . .
O38 V17 O4 95.0(3) . .
O14 V17 O4 74.8(2) . .
O65 V17 O4 74.1(2) . .
O20 V17 O10 94.4(2) . .
O38 V17 O10 164.2(3) . .
O14 V17 O10 75.2(2) . .
O65 V17 O10 75.0(2) . .
O4 V17 O10 69.25(19) . .
O27 V18 O66 104.9(3) . .
O27 V18 O3 98.8(3) . .
O66 V18 O3 100.1(3) . .
O27 V18 O7 99.9(3) . .
O66 V18 O7 98.6(3) . .
O3 V18 O7 149.0(3) . .
O27 V18 O22 91.2(3) . .
O66 V18 O22 163.8(3) . .
O3 V18 O22 78.0(2) . .
O7 V18 O22 77.1(2) . .
O27 V18 O18 163.1(2) . 2_676
O66 V18 O18 91.9(3) . 2_676
O3 V18 O18 77.8(2) . 2_676
O7 V18 O18 77.1(2) . 2_676
O22 V18 O18 71.9(2) . 2_676
O25 V19 O62 105.6(3) . .
O25 V19 O2 98.5(3) . .
O62 V19 O2 98.7(3) . .
O25 V19 O11 100.3(3) . .
O62 V19 O11 98.4(3) . .
O2 V19 O11 150.0(2) . .
O25 V19 O24 91.7(3) . .
O62 V19 O24 162.7(3) . .
O2 V19 O24 78.3(2) . .
O11 V19 O24 78.0(2) . .
O25 V19 O41 163.7(3) . 2_575
O62 V19 O41 90.6(3) . 2_575
O2 V19 O41 77.7(2) . 2_575
O11 V19 O41 77.7(2) . 2_575
O24 V19 O41 72.0(2) . 2_575
O58 V20 O48 104.6(3) . .
O58 V20 O8 100.3(3) . 2_575
O48 V20 O8 98.7(3) . 2_575
O58 V20 O2 99.4(3) . .
O48 V20 O2 98.2(3) . .
O8 V20 O2 149.8(2) 2_575 .
O58 V20 O41 92.0(2) . 2_575
O48 V20 O41 163.4(3) . 2_575
O8 V20 O41 77.8(2) 2_575 2_575
O2 V20 O41 78.9(2) . 2_575
O58 V20 O1 164.1(2) . 2_575
O48 V20 O1 91.3(2) . 2_575
O8 V20 O1 77.1(2) 2_575 2_575
O2 V20 O1 77.7(2) . 2_575
O41 V20 O1 72.11(19) 2_575 2_575
O73 V21 O26 102.2(3) . .
O73 V21 O74 103.8(3) . .
O26 V21 O74 92.7(3) . .
O73 V21 O32 102.4(3) . .
O26 V21 O32 86.6(3) . .
O74 V21 O32 153.3(3) . .
O73 V21 O46 103.3(3) . .
O26 V21 O46 153.9(3) . .
O74 V21 O46 86.3(3) . .
O32 V21 O46 83.0(3) . .
O73 V21 O23 177.3(3) . .
O26 V21 O23 78.5(3) . .
O74 V21 O23 78.7(2) . .
O32 V21 O23 75.0(2) . .
O46 V21 O23 75.7(2) . .
O29 V22 O67 105.7(3) . .
O29 V22 O3 100.2(3) . .
O67 V22 O3 98.8(3) . .
O29 V22 O12 98.7(3) . .
O67 V22 O12 98.5(3) . .
O3 V22 O12 149.7(2) . .
O29 V22 O16 91.5(3) . .
O67 V22 O16 162.8(3) . .
O3 V22 O16 78.0(2) . .
O12 V22 O16 78.1(2) . .
O29 V22 O22 163.8(3) . .
O67 V22 O22 90.5(3) . .
O3 V22 O22 77.0(2) . .
O12 V22 O22 78.2(2) . .
O16 V22 O22 72.3(2) . .
O57 V23 O61 102.9(3) . .
O57 V23 O68 102.2(3) . .
O61 V23 O68 94.0(3) . .
O57 V23 O35 100.2(3) . .
O61 V23 O35 155.6(3) . .
O68 V23 O35 88.6(3) . .
O57 V23 O37 101.6(3) . .
O61 V23 O37 89.7(3) . .
O68 V23 O37 154.4(3) . .
O35 V23 O37 78.1(2) . .
O57 V23 O15 175.5(3) . .
O61 V23 O15 80.1(2) . .
O68 V23 O15 80.7(3) . .
O35 V23 O15 76.3(2) . .
O37 V23 O15 75.0(2) . .
O59 V24 O71 105.6(3) . .
O59 V24 O9 97.5(3) . .
O71 V24 O9 99.8(3) . .
O59 V24 O8 100.0(3) . 2_575
O71 V24 O8 99.4(3) . 2_575
O9 V24 O8 149.4(3) . 2_575
O59 V24 O41 162.7(3) . 2_575
O71 V24 O41 91.7(3) . 2_575
O9 V24 O41 78.6(2) . 2_575
O8 V24 O41 77.3(2) 2_575 2_575
O59 V24 O24 90.9(3) . 2_575
O71 V24 O24 163.5(3) . 2_575
O9 V24 O24 77.5(2) . 2_575
O8 V24 O24 77.4(2) 2_575 2_575
O41 V24 O24 71.8(2) 2_575 2_575
O72 V25 O63 104.9(3) . .
O72 V25 O68 102.8(3) . .
O63 V25 O68 92.0(3) . .
O72 V25 O40 103.2(3) . .
O63 V25 O40 87.7(3) . .
O68 V25 O40 153.1(3) . .
O72 V25 O36 102.2(3) . .
O63 V25 O36 152.6(3) . .
O68 V25 O36 85.5(3) . .
O40 V25 O36 82.6(3) . .
O72 V25 O15 176.2(3) . .
O63 V25 O15 78.6(3) . .
O68 V25 O15 78.1(3) . .
O40 V25 O15 75.5(2) . .
O36 V25 O15 74.1(2) . .

loop_
_geom_bond_atom_site_label_1
_geom_bond_atom_site_label_2
_geom_bond_distance
_geom_bond_site_symmetry_2
La1 O55 2.511(6) .
La1 O38 2.522(6) .
La1 O17 2.534(6) .
La1 O48 2.541(6) 2_575
La1 O78 2.545(7) .
La1 O51 2.564(5) 2_575
La1 O77 2.584(8) .
La1 O79 2.586(7) .
La1 O20 2.654(5) .
La2 O70 2.493(5) 2_666
La2 O84 2.504(7) .
La2 O45 2.522(5) .
La2 O42 2.530(6) .
La2 O86 2.536(6) .
La2 O85 2.559(7) .
La2 O66 2.565(6) .
La2 O33 2.584(6) .
La2 O39 2.756(6) 2_666
La3 O67 2.525(6) .
La3 O91 2.531(8) .
La3 O69 2.531(6) 2_676
La3 O87 2.544(6) .
La3 O34 2.546(6) 2_676
La3 O27 2.565(5) .
La3 O89 2.573(7) .
La3 O90 2.578(6) .
La3 O88 2.607(8) .
La4 O28 2.536(6) .
La4 O82 2.537(7) .
La4 O54 2.543(5) .
La4 O83 2.544(9) .
La4 O81 2.554(7) .
La4 O29 2.557(6) .
La4 O53 2.558(6) 2_676
La4 O80 2.561(7) .
La4 O6 2.609(6) .
La5 O62 2.523(7) .
La5 O94 2.529(8) .
La5 O95 2.535(7) .
La5 O19 2.536(6) .
La5 O71 2.548(6) .
La5 O92 2.552(6) .
La5 O58 2.564(6) .
La5 O93 2.589(7) .
La5 O96 2.602(8) .
La6 O49 2.526(6) .
La6 O59 2.532(6) 2_575
La6 O25 2.539(7) .
La6 O101 2.540(9) .
La6 O60 2.553(5) .
La6 O98 2.563(8) .
La6 O97 2.576(8) .
La6 O99 2.580(8) .
La6 O100 2.619(8) .
Ni1 O24 1.865(5) .
Ni1 O24 1.865(5) 2_575
Ni1 O41 1.873(5) 2_575
Ni1 O41 1.873(5) .
Ni1 O1 1.875(5) 2_575
Ni1 O1 1.875(5) .
Ni2 O16 1.867(5) 2_676
Ni2 O16 1.867(5) .
Ni2 O18 1.870(5) .
Ni2 O18 1.870(5) 2_676
Ni2 O22 1.880(6) .
Ni2 O22 1.880(6) 2_676
Ni3 O15 1.840(6) .
Ni3 O23 1.850(6) .
Ni3 O30 1.865(5) .
Ni3 O10 1.888(6) .
Ni3 O37 1.898(6) .
Ni3 O4 1.900(5) .
O1 V6 2.235(6) .
O1 V8 2.240(6) .
O1 V7 2.253(6) 2_575
O1 V20 2.263(6) 2_575
O2 V7 1.924(6) .
O2 V20 1.934(6) .
O2 V19 1.942(5) .
O3 V18 1.931(6) .
O3 V9 1.931(6) .
O3 V22 1.934(5) .
O4 V14 1.997(6) .
O4 V16 2.002(6) .
O4 V17 2.232(6) .
O5 V15 1.922(5) .
O5 V2 1.930(6) .
O5 V9 1.948(6) .
O6 V1 1.633(6) .
O7 V5 1.931(6) .
O7 V2 1.933(6) 2_676
O7 V18 1.939(5) .
O8 V20 1.915(6) 2_575
O8 V6 1.922(6) .
O8 V24 1.942(6) 2_575
O9 V8 1.932(6) .
O9 V24 1.936(5) .
O9 V7 1.947(6) 2_575
O10 V4 2.139(6) .
O10 V11 2.150(6) .
O10 V1 2.332(5) .
O10 V17 2.350(5) .
O11 V6 1.920(6) .
O11 V19 1.944(5) .
O11 V8 1.948(6) .
O12 V5 1.925(6) 2_676
O12 V15 1.928(6) 2_676
O12 V22 1.944(6) .
O13 V13 1.937(6) .
O13 V1 1.938(6) .
O13 V11 1.954(5) .
O14 V17 1.904(6) .
O14 V11 1.924(5) .
O14 V16 1.999(6) .
O15 V13 2.222(5) .
O15 V11 2.243(6) .
O15 V23 2.288(6) .
O15 V16 2.292(5) .
O15 V25 2.373(6) .
O16 V22 2.235(6) .
O16 V9 2.241(6) .
O16 V5 2.267(5) 2_676
O16 V2 2.268(6) .
O17 V8 1.644(5) .
O18 V5 2.235(5) 2_676
O18 V15 2.239(6) 2_676
O18 V9 2.260(5) 2_676
O18 V18 2.265(6) 2_676
O19 V8 1.639(6) .
O20 V17 1.621(6) .
O21 V3 1.915(6) .
O21 V12 1.926(6) .
O21 V10 2.016(5) .
O22 V2 2.221(6) 2_676
O22 V18 2.235(6) .
O22 V22 2.271(6) .
O22 V15 2.281(5) 2_676
O23 V3 2.245(5) .
O23 V4 2.245(6) .
O23 V10 2.284(6) .
O23 V14 2.288(5) .
O23 V21 2.342(6) .
O24 V19 2.213(6) .
O24 V6 2.248(5) .
O24 V7 2.252(5) .
O24 V24 2.287(6) 2_575
O25 V19 1.626(6) .
O26 V10 1.828(7) .
O26 V21 1.838(6) .
O27 V18 1.642(6) .
O28 V2 1.644(5) .
O29 V22 1.634(5) .
O30 V3 2.127(6) .
O30 V13 2.157(6) .
O30 V1 2.323(6) .
O30 V12 2.406(6) .
O31 V3 1.587(5) .
O32 V3 1.727(7) .
O32 V21 1.952(6) .
O33 V5 1.643(6) .
O34 V2 1.642(6) .
O34 La3 2.546(6) 2_676
O35 V13 1.934(6) .
O35 V12 1.939(7) .
O35 V23 1.999(5) .
O36 V13 1.704(7) .
O36 V25 1.983(6) .
O37 V10 2.018(6) .
O37 V23 2.020(7) .
O37 V12 2.240(5) .
O38 V17 1.647(6) .
O39 V13 1.610(5) .
O39 La2 2.756(6) 2_666
O40 V11 1.722(7) .
O40 V25 1.957(7) .
O41 V24 2.230(6) 2_575
O41 V20 2.231(5) 2_575
O41 V19 2.272(6) 2_575
O41 V8 2.278(5) 2_575
O42 V15 1.644(6) .
O43 V1 1.915(6) .
O43 V4 1.946(5) .
O43 V3 1.955(6) .
O44 V10 1.593(6) .
O45 V9 1.649(5) .
O46 V4 1.736(7) .
O46 V21 1.953(7) .
O47 V14 1.806(6) .
O47 V10 1.826(6) .
O48 V20 1.648(5) .
O48 La1 2.541(6) 2_575
O49 V6 1.639(6) .
O50 V1 1.632(5) .
O51 V7 1.643(5) .
O51 La1 2.564(5) 2_575
O52 V11 1.598(6) .
O53 V5 1.640(5) .
O53 La4 2.558(6) 2_676
O54 V9 1.640(5) .
O55 V6 1.647(5) .
O56 V4 1.590(6) .
O57 V23 1.585(6) .
O58 V20 1.636(6) .
O59 V24 1.658(6) .
O59 La6 2.532(6) 2_575
O60 V7 1.652(6) .
O61 V23 1.818(6) .
O61 V16 1.824(7) .
O62 V19 1.640(6) .
O63 V25 1.813(6) .
O63 V16 1.846(7) .
O64 V16 1.582(6) .
O65 V17 1.914(6) .
O65 V4 1.926(5) .
O65 V14 2.004(6) .
O66 V18 1.662(5) .
O67 V22 1.641(6) .
O68 V23 1.829(7) .
O68 V25 1.843(7) .
O69 V15 1.636(6) .
O69 La3 2.531(6) 2_676
O70 V12 1.644(5) .
O70 La2 2.493(5) 2_666
O71 V24 1.670(6) .
O72 V25 1.584(7) .
O73 V21 1.585(7) .
O74 V14 1.839(7) .
O74 V21 1.844(6) .
O75 V14 1.577(6) .
O76 V12 1.628(6) .
V2 O7 1.933(6) 2_676
V2 O22 2.221(6) 2_676
V5 O12 1.925(6) 2_676
V5 O18 2.235(5) 2_676
V5 O16 2.267(5) 2_676
V7 O9 1.947(6) 2_575
V7 O1 2.253(6) 2_575
V8 O41 2.278(5) 2_575
V9 O18 2.260(5) 2_676
V15 O12 1.928(6) 2_676
V15 O18 2.239(6) 2_676
V15 O22 2.281(5) 2_676
V18 O18 2.265(6) 2_676
V19 O41 2.272(6) 2_575
V20 O8 1.915(6) 2_575
V20 O41 2.231(5) 2_575
V20 O1 2.263(6) 2_575
V24 O8 1.942(6) 2_575
V24 O41 2.230(6) 2_575
V24 O24 2.287(6) 2_575
